data_8000078
loop_
_publ_author_name
'Reddy, J. Sreedhar'
'Kale, Tejaswini'
'Balaji, Ganapathy'
'Chandrasekaran, A.'
'Thayumanavan, S.'

_publ_section_title
;
 Cyclopentadithiophene-Based Organic Semiconductors: Effect of Fluorinated
 Substituents on Electrochemical and Charge Transport Properties
;
_journal_issue 6
_journal_name_full 'The Journal of Physical Chemistry Letters'
_journal_page_first 648
_journal_paper_doi 10.1021/jz200126s
_journal_volume 2
_journal_year 2011
_chemical_formula_sum 'C24 H2 F10 N2 S2'
_chemical_formula_weight 572.40
_space_group_IT_number 14
_symmetry_cell_setting monoclinic
_symmetry_space_group_name_Hall '-P 2yn'
_symmetry_space_group_name_H-M 'P 1 21/n 1'
_atom_sites_solution_hydrogens geom
_atom_sites_solution_primary direct
_atom_sites_solution_secondary difmap
_audit_creation_method SHELXL-97
_cell_angle_alpha 90.00
_cell_angle_beta 96.7830(12)
_cell_angle_gamma 90.00
_cell_formula_units_Z 8
_cell_length_a 16.8693(5)
_cell_length_b 7.6992(2)
_cell_length_c 32.7451(9)
_cell_measurement_temperature 293(2)
_cell_volume 4223.2(2)
_computing_structure_refinement 'SHELXL-97 (Sheldrick, 1997)'
_computing_structure_solution 'SHELXS-97 (Sheldrick, 1990)'
_diffrn_ambient_temperature 293(2)
_diffrn_measured_fraction_theta_full 0.993
_diffrn_measured_fraction_theta_max 0.993
_diffrn_measurement_device_type 'Nonius KappaCCD area detector'
_diffrn_radiation_monochromator graphite
_diffrn_radiation_source 'fine-focus sealed tube'
_diffrn_radiation_type MoK\a
_diffrn_radiation_wavelength 0.71073
_diffrn_reflns_av_R_equivalents 0.0565
_diffrn_reflns_av_sigmaI/netI 0.0696
_diffrn_reflns_limit_h_max 20
_diffrn_reflns_limit_h_min -19
_diffrn_reflns_limit_k_max 9
_diffrn_reflns_limit_k_min -9
_diffrn_reflns_limit_l_max 38
_diffrn_reflns_limit_l_min -38
_diffrn_reflns_number 13859
_diffrn_reflns_theta_full 25.03
_diffrn_reflns_theta_max 25.03
_diffrn_reflns_theta_min 4.10
_exptl_absorpt_coefficient_mu 0.359
_exptl_absorpt_correction_type none
_exptl_crystal_colour Dark-Blue
_exptl_crystal_density_diffrn 1.801
_exptl_crystal_density_method 'not measured'
_exptl_crystal_description needle
_exptl_crystal_F_000 2256
_exptl_crystal_size_max 0.75
_exptl_crystal_size_mid 0.13
_exptl_crystal_size_min 0.00
_refine_diff_density_max 0.204
_refine_diff_density_min -0.202
_refine_diff_density_rms 0.046
_refine_ls_extinction_method none
_refine_ls_goodness_of_fit_ref 1.004
_refine_ls_hydrogen_treatment constr
_refine_ls_matrix_type full
_refine_ls_number_parameters 685
_refine_ls_number_reflns 7395
_refine_ls_number_restraints 0
_refine_ls_restrained_S_all 1.004
_refine_ls_R_factor_all 0.1085
_refine_ls_R_factor_gt 0.0523
_refine_ls_shift/su_max 0.001
_refine_ls_shift/su_mean 0.000
_refine_ls_structure_factor_coef Fsqd
_refine_ls_weighting_details 'calc w=1/[\s^2^(Fo^2^)+(0.0327P)^2^+2.0948P] where P=(Fo^2^+2Fc^2^)/3'
_refine_ls_weighting_scheme calc
_refine_ls_wR_factor_gt 0.0883
_refine_ls_wR_factor_ref 0.1035
_reflns_number_gt 4474
_reflns_number_total 7395
_reflns_threshold_expression >2sigma(I)
_cod_data_source_file jz200126s_si_002.cif
_cod_data_source_block js13b
_cod_depositor_comments
;
The following automatic conversions were performed:

'_symmetry_cell_setting' value 'Monoclinic' changed to 'monoclinic'
according to /home/saulius/struct/CIF-dictionaries/cif_core.dic
dictionary named 'cif_core.dic' version 2.4.1 from 2010-06-29.

Automatic conversion script
Id: cif_fix_values 1715 2011-07-08 13:25:40Z adriana 
;
_cod_original_sg_symbol_H-M P2(1)/n
_cod_database_code 8000078

loop_
_symmetry_equiv_pos_as_xyz
'x, y, z'
'-x+1/2, y+1/2, -z+1/2'
'-x, -y, -z'
'x-1/2, -y-1/2, z-1/2'

loop_
_atom_site_label
_atom_site_type_symbol
_atom_site_fract_x
_atom_site_fract_y
_atom_site_fract_z
_atom_site_U_iso_or_equiv
_atom_site_adp_type
_atom_site_occupancy
_atom_site_symmetry_multiplicity
_atom_site_calc_flag
_atom_site_refinement_flags
S1 S 0.37398(5) 0.31916(13) 0.31548(3) 0.0555(3) Uani 1 1 d .
S2 S 0.44459(5) 0.25919(11) 0.20294(3) 0.0486(2) Uani 1 1 d .
N1 N 0.6827(2) 0.6451(4) 0.38158(10) 0.0759(10) Uani 1 1 d .
N2 N 0.7742(2) 0.5499(6) 0.26490(10) 0.0957(13) Uani 1 1 d .
F1 F 0.25654(13) 0.4296(4) 0.36838(7) 0.0982(8) Uani 1 1 d .
F2 F 0.19605(15) 0.3952(4) 0.43980(8) 0.1171(10) Uani 1 1 d .
F3 F 0.29357(17) 0.3443(4) 0.51066(8) 0.1164(10) Uani 1 1 d .
F4 F 0.45377(18) 0.3284(4) 0.50866(8) 0.1217(10) Uani 1 1 d .
F5 F 0.51481(15) 0.3508(4) 0.43796(7) 0.1016(9) Uani 1 1 d .
F6 F 0.66879(12) 0.4232(3) 0.14438(6) 0.0816(7) Uani 1 1 d .
F7 F 0.68701(13) 0.3612(3) 0.06687(6) 0.0822(7) Uani 1 1 d .
F8 F 0.57900(13) 0.1695(3) 0.01867(6) 0.0768(6) Uani 1 1 d .
F9 F 0.44741(15) 0.0490(3) 0.05015(6) 0.0986(8) Uani 1 1 d .
F10 F 0.42562(13) 0.1136(3) 0.12743(6) 0.0817(7) Uani 1 1 d .
C1 C 0.4232(2) 0.4026(5) 0.36134(10) 0.0529(9) Uani 1 1 d .
C2 C 0.4973(2) 0.4642(4) 0.35600(10) 0.0514(9) Uani 1 1 d .
H2 H 0.5319 0.5149 0.3768 0.062 Uiso 1 1 calc R
C3 C 0.5153(2) 0.4424(4) 0.31552(10) 0.0461(8) Uani 1 1 d .
C4 C 0.45401(19) 0.3647(4) 0.29022(10) 0.0454(8) Uani 1 1 d .
C5 C 0.47987(19) 0.3402(4) 0.24962(9) 0.0437(8) Uani 1 1 d .
C6 C 0.55731(19) 0.4004(4) 0.25064(9) 0.0417(8) Uani 1 1 d .
C7 C 0.5884(2) 0.3804(4) 0.21334(9) 0.0444(8) Uani 1 1 d .
H7 H 0.6398 0.4138 0.2090 0.053 Uiso 1 1 calc R
C8 C 0.53449(18) 0.3056(4) 0.18358(9) 0.0430(8) Uani 1 1 d .
C9 C 0.58318(19) 0.4682(4) 0.29224(9) 0.0428(8) Uani 1 1 d .
C10 C 0.6546(2) 0.5373(4) 0.30680(9) 0.0458(8) Uani 1 1 d .
C11 C 0.6706(2) 0.5994(5) 0.34842(12) 0.0545(9) Uani 1 1 d .
C12 C 0.7204(2) 0.5460(5) 0.28286(11) 0.0615(10) Uani 1 1 d .
C13 C 0.3879(2) 0.3916(5) 0.40002(11) 0.0561(10) Uani 1 1 d .
C14 C 0.3067(2) 0.4013(5) 0.40274(12) 0.0661(11) Uani 1 1 d .
C15 C 0.2753(3) 0.3859(6) 0.43920(16) 0.0791(13) Uani 1 1 d .
C16 C 0.3239(3) 0.3605(6) 0.47500(14) 0.0794(13) Uani 1 1 d .
C17 C 0.4043(3) 0.3520(6) 0.47398(13) 0.0807(13) Uani 1 1 d .
C18 C 0.4349(3) 0.3663(5) 0.43721(13) 0.0712(11) Uani 1 1 d .
C19 C 0.5464(2) 0.2688(4) 0.14072(10) 0.0456(8) Uani 1 1 d .
C20 C 0.6126(2) 0.3263(5) 0.12250(10) 0.0501(9) Uani 1 1 d .
C21 C 0.6235(2) 0.2960(5) 0.08232(11) 0.0542(9) Uani 1 1 d .
C22 C 0.5685(2) 0.2019(5) 0.05761(11) 0.0560(10) Uani 1 1 d .
C23 C 0.5025(2) 0.1415(5) 0.07357(11) 0.0612(10) Uani 1 1 d .
C24 C 0.4922(2) 0.1756(5) 0.11381(11) 0.0540(9) Uani 1 1 d .
S1A S 0.85522(5) 0.52780(11) 0.18440(3) 0.0493(2) Uani 1 1 d .
S2A S 0.94387(5) 0.34222(11) 0.29483(3) 0.0479(2) Uani 1 1 d .
N1A N 1.1510(2) 0.3639(7) 0.11229(12) 0.1293(18) Uani 1 1 d .
N2A N 1.2656(2) 0.1990(5) 0.23331(11) 0.0884(12) Uani 1 1 d .
F1A F 0.75761(12) 0.7598(3) 0.13724(6) 0.0655(6) Uani 1 1 d .
F2A F 0.67926(14) 0.8922(3) 0.06880(7) 0.0860(7) Uani 1 1 d .
F3A F 0.72020(15) 0.8009(3) -0.00614(7) 0.0963(8) Uani 1 1 d .
F4A F 0.84440(17) 0.5817(4) -0.01068(7) 0.1137(10) Uani 1 1 d .
F5A F 0.92669(15) 0.4589(3) 0.05682(6) 0.0953(8) Uani 1 1 d .
F6A F 1.17981(13) 0.0744(3) 0.34589(6) 0.0846(7) Uani 1 1 d .
F7A F 1.20334(17) -0.0485(4) 0.42160(7) 0.1268(11) Uani 1 1 d .
F8A F 1.09436(15) -0.0088(3) 0.47476(6) 0.0936(8) Uani 1 1 d .
F9A F 0.95709(14) 0.1620(3) 0.44979(6) 0.0851(7) Uani 1 1 d .
F10A F 0.92949(13) 0.2869(3) 0.37415(6) 0.0825(7) Uani 1 1 d .
C1A C 0.8945(2) 0.5411(4) 0.13764(10) 0.0471(8) Uani 1 1 d .
C2A C 0.9718(2) 0.4816(4) 0.14110(10) 0.0514(9) Uani 1 1 d .
H2A H 1.0031 0.4806 0.1195 0.062 Uiso 1 1 calc R
C3A C 0.9983(2) 0.4221(4) 0.18113(10) 0.0457(8) Uani 1 1 d .
C4A C 0.94097(18) 0.4390(4) 0.20772(9) 0.0431(8) Uani 1 1 d .
C5A C 0.97375(19) 0.3748(4) 0.24807(9) 0.0437(8) Uani 1 1 d .
C6A C 1.05148(19) 0.3224(4) 0.24612(9) 0.0436(8) Uani 1 1 d .
C7A C 1.08788(19) 0.2557(4) 0.28371(9) 0.0475(8) Uani 1 1 d .
H7A H 1.1403 0.2164 0.2879 0.057 Uiso 1 1 calc R
C8A C 1.03715(18) 0.2552(4) 0.31356(9) 0.0434(8) Uani 1 1 d .
C9A C 1.07111(19) 0.3493(4) 0.20410(10) 0.0465(8) Uani 1 1 d .
C10A C 1.1408(2) 0.3157(5) 0.18902(10) 0.0548(9) Uani 1 1 d .
C11A C 1.1485(2) 0.3431(6) 0.14633(14) 0.0761(12) Uani 1 1 d .
C12A C 1.2103(2) 0.2498(5) 0.21386(12) 0.0628(10) Uani 1 1 d .
C13A C 0.8469(2) 0.6066(4) 0.10038(10) 0.0490(9) Uani 1 1 d .
C14A C 0.7819(2) 0.7145(5) 0.10098(11) 0.0541(9) Uani 1 1 d .
C15A C 0.7399(2) 0.7828(5) 0.06580(12) 0.0617(10) Uani 1 1 d .
C16A C 0.7605(3) 0.7373(5) 0.02828(12) 0.0680(11) Uani 1 1 d .
C17A C 0.8234(3) 0.6275(6) 0.02595(11) 0.0718(12) Uani 1 1 d .
C18A C 0.8652(2) 0.5655(5) 0.06135(12) 0.0649(10) Uani 1 1 d .
C19A C 1.0533(2) 0.1894(4) 0.35600(10) 0.0467(8) Uani 1 1 d .
C20A C 1.1223(2) 0.0999(5) 0.37049(11) 0.0578(10) Uani 1 1 d .
C21A C 1.1361(2) 0.0350(6) 0.40967(12) 0.0707(11) Uani 1 1 d .
C22A C 1.0816(3) 0.0557(5) 0.43682(11) 0.0640(11) Uani 1 1 d .
C23A C 1.0126(2) 0.1418(5) 0.42425(11) 0.0577(10) Uani 1 1 d .
C24A C 0.9998(2) 0.2047(5) 0.38476(11) 0.0545(9) Uani 1 1 d .

loop_
_atom_site_aniso_label
_atom_site_aniso_U_11
_atom_site_aniso_U_22
_atom_site_aniso_U_33
_atom_site_aniso_U_23
_atom_site_aniso_U_13
_atom_site_aniso_U_12
S1 0.0495(6) 0.0647(6) 0.0536(6) -0.0018(5) 0.0113(4) 0.0009(5)
S2 0.0472(5) 0.0521(6) 0.0460(5) -0.0021(4) 0.0027(4) -0.0005(4)
N1 0.091(3) 0.079(3) 0.055(2) -0.0068(19) -0.0035(19) 0.002(2)
N2 0.070(3) 0.157(4) 0.063(2) -0.016(2) 0.018(2) -0.032(3)
F1 0.0593(15) 0.159(2) 0.0777(17) -0.0282(16) 0.0151(13) -0.0072(15)
F2 0.0777(18) 0.168(3) 0.115(2) -0.0474(19) 0.0498(16) -0.0296(18)
F3 0.143(2) 0.137(2) 0.0835(18) 0.0075(16) 0.0727(18) -0.0066(19)
F4 0.138(2) 0.168(3) 0.0621(17) 0.0405(18) 0.0239(16) 0.028(2)
F5 0.0764(17) 0.167(3) 0.0630(15) 0.0312(15) 0.0163(13) 0.0389(17)
F6 0.0659(14) 0.128(2) 0.0524(13) -0.0256(13) 0.0110(11) -0.0322(14)
F7 0.0684(15) 0.127(2) 0.0541(13) -0.0102(13) 0.0198(11) -0.0116(14)
F8 0.1003(18) 0.0905(16) 0.0398(13) -0.0098(11) 0.0096(11) 0.0045(13)
F9 0.121(2) 0.116(2) 0.0568(14) -0.0297(14) 0.0022(14) -0.0462(17)
F10 0.0835(17) 0.1034(18) 0.0581(14) -0.0155(12) 0.0081(12) -0.0420(14)
C1 0.052(2) 0.060(2) 0.048(2) 0.0031(18) 0.0121(18) 0.0086(18)
C2 0.057(2) 0.055(2) 0.042(2) -0.0044(17) 0.0052(18) 0.0052(18)
C3 0.048(2) 0.047(2) 0.044(2) 0.0022(17) 0.0045(17) 0.0051(17)
C4 0.046(2) 0.046(2) 0.045(2) 0.0022(17) 0.0077(16) 0.0066(17)
C5 0.047(2) 0.043(2) 0.041(2) 0.0012(16) 0.0044(16) 0.0070(16)
C6 0.044(2) 0.043(2) 0.038(2) 0.0026(15) 0.0024(15) 0.0033(16)
C7 0.048(2) 0.042(2) 0.042(2) 0.0040(16) 0.0040(17) 0.0031(16)
C8 0.043(2) 0.042(2) 0.043(2) -0.0020(16) 0.0015(16) 0.0027(16)
C9 0.048(2) 0.043(2) 0.0376(19) 0.0026(16) 0.0043(16) 0.0042(16)
C10 0.052(2) 0.050(2) 0.036(2) 0.0031(17) 0.0051(17) 0.0008(18)
C11 0.060(2) 0.053(2) 0.049(2) 0.003(2) 0.0016(19) -0.0013(18)
C12 0.059(3) 0.079(3) 0.045(2) -0.006(2) -0.002(2) -0.013(2)
C13 0.057(2) 0.059(2) 0.055(2) -0.0005(19) 0.020(2) 0.0037(19)
C14 0.063(3) 0.080(3) 0.056(3) -0.014(2) 0.013(2) -0.007(2)
C15 0.070(3) 0.088(3) 0.087(4) -0.024(3) 0.038(3) -0.015(2)
C16 0.101(4) 0.080(3) 0.066(3) -0.002(2) 0.048(3) -0.005(3)
C17 0.100(4) 0.095(3) 0.050(3) 0.015(2) 0.021(3) 0.012(3)
C18 0.071(3) 0.084(3) 0.063(3) 0.014(2) 0.024(2) 0.017(2)
C19 0.052(2) 0.042(2) 0.042(2) -0.0021(16) 0.0016(17) 0.0049(17)
C20 0.048(2) 0.059(2) 0.042(2) -0.0092(18) -0.0024(17) 0.0049(18)
C21 0.048(2) 0.069(3) 0.046(2) -0.002(2) 0.0064(18) 0.0055(19)
C22 0.068(3) 0.063(3) 0.038(2) -0.0051(19) 0.0063(19) 0.008(2)
C23 0.082(3) 0.054(3) 0.044(2) -0.0125(19) -0.009(2) -0.008(2)
C24 0.058(2) 0.051(2) 0.053(2) -0.0007(19) 0.0063(19) -0.0083(19)
S1A 0.0501(6) 0.0542(6) 0.0430(5) 0.0000(4) 0.0024(4) 0.0001(4)
S2A 0.0495(5) 0.0536(6) 0.0404(5) 0.0003(4) 0.0050(4) -0.0021(4)
N1A 0.082(3) 0.247(6) 0.063(3) 0.021(3) 0.027(2) 0.002(3)
N2A 0.056(2) 0.133(3) 0.074(2) -0.012(2) 0.0003(19) 0.014(2)
F1A 0.0660(14) 0.0725(14) 0.0573(14) 0.0052(11) 0.0039(10) 0.0071(11)
F2A 0.0748(16) 0.0879(17) 0.0909(17) 0.0179(13) -0.0090(13) 0.0159(14)
F3A 0.112(2) 0.1045(18) 0.0626(15) 0.0209(13) -0.0303(14) -0.0055(15)
F4A 0.139(2) 0.156(3) 0.0435(14) -0.0052(15) -0.0014(14) 0.0260(19)
F5A 0.110(2) 0.125(2) 0.0484(13) -0.0142(13) -0.0004(13) 0.0399(17)
F6A 0.0671(15) 0.127(2) 0.0607(14) 0.0239(13) 0.0106(12) 0.0257(14)
F7A 0.102(2) 0.203(3) 0.0762(17) 0.0533(19) 0.0110(15) 0.065(2)
F8A 0.119(2) 0.1125(19) 0.0487(14) 0.0239(13) 0.0051(13) 0.0176(15)
F9A 0.0925(18) 0.1141(19) 0.0520(14) 0.0122(13) 0.0220(12) 0.0074(15)
F10A 0.0746(16) 0.122(2) 0.0529(13) 0.0154(13) 0.0169(11) 0.0255(14)
C1A 0.051(2) 0.044(2) 0.045(2) 0.0001(17) -0.0001(17) -0.0044(17)
C2A 0.061(2) 0.054(2) 0.040(2) 0.0019(17) 0.0071(17) -0.0084(18)
C3A 0.048(2) 0.048(2) 0.041(2) 0.0030(16) 0.0043(17) -0.0058(17)
C4A 0.043(2) 0.044(2) 0.042(2) -0.0045(16) -0.0001(16) -0.0067(16)
C5A 0.044(2) 0.044(2) 0.043(2) -0.0030(16) 0.0021(16) -0.0027(16)
C6A 0.045(2) 0.046(2) 0.039(2) -0.0042(16) 0.0033(15) -0.0061(16)
C7A 0.0424(19) 0.056(2) 0.043(2) -0.0029(17) -0.0008(16) -0.0017(17)
C8A 0.0422(19) 0.046(2) 0.041(2) 0.0008(16) -0.0008(15) -0.0017(16)
C9A 0.047(2) 0.050(2) 0.043(2) -0.0022(17) 0.0064(17) -0.0089(17)
C10A 0.047(2) 0.071(3) 0.046(2) -0.0015(19) 0.0035(18) -0.0071(19)
C11A 0.051(2) 0.120(4) 0.059(3) 0.002(3) 0.012(2) -0.006(2)
C12A 0.047(2) 0.087(3) 0.056(2) -0.013(2) 0.014(2) -0.003(2)
C13A 0.054(2) 0.052(2) 0.039(2) 0.0002(17) -0.0011(17) -0.0076(18)
C14A 0.063(3) 0.052(2) 0.046(2) 0.0036(19) -0.0012(19) -0.0094(19)
C15A 0.062(3) 0.057(3) 0.063(3) 0.006(2) -0.005(2) -0.004(2)
C16A 0.084(3) 0.066(3) 0.049(3) 0.014(2) -0.018(2) -0.007(2)
C17A 0.088(3) 0.088(3) 0.037(2) -0.004(2) -0.007(2) -0.005(3)
C18A 0.071(3) 0.064(3) 0.058(3) -0.005(2) -0.002(2) 0.009(2)
C19A 0.050(2) 0.049(2) 0.039(2) -0.0022(17) 0.0011(16) -0.0100(17)
C20A 0.056(2) 0.067(3) 0.050(2) 0.003(2) 0.0080(19) 0.001(2)
C21A 0.068(3) 0.094(3) 0.048(3) 0.018(2) -0.001(2) 0.018(2)
C22A 0.088(3) 0.066(3) 0.036(2) 0.011(2) -0.003(2) -0.003(2)
C23A 0.076(3) 0.060(3) 0.039(2) -0.0011(19) 0.014(2) -0.009(2)
C24A 0.058(2) 0.057(2) 0.048(2) 0.0011(19) 0.0045(19) -0.0008(19)

loop_
_atom_type_symbol
_atom_type_description
_atom_type_scat_dispersion_real
_atom_type_scat_dispersion_imag
_atom_type_scat_source
C C 0.0033 0.0016 'International Tables Vol C Tables 4.2.6.8 and 6.1.1.4'
H H 0.0000 0.0000 'International Tables Vol C Tables 4.2.6.8 and 6.1.1.4'
N N 0.0061 0.0033 'International Tables Vol C Tables 4.2.6.8 and 6.1.1.4'
F F 0.0171 0.0103 'International Tables Vol C Tables 4.2.6.8 and 6.1.1.4'
S S 0.1246 0.1234 'International Tables Vol C Tables 4.2.6.8 and 6.1.1.4'

loop_
_geom_angle_atom_site_label_1
_geom_angle_atom_site_label_2
_geom_angle_atom_site_label_3
_geom_angle
C4 S1 C1 91.07(17)
C5 S2 C8 91.40(16)
C2 C1 C13 127.0(3)
C2 C1 S1 111.4(3)
C13 C1 S1 121.4(3)
C1 C2 C3 112.4(3)
C1 C2 H2 123.8
C3 C2 H2 123.8
C4 C3 C2 112.8(3)
C4 C3 C9 108.8(3)
C2 C3 C9 138.2(3)
C3 C4 C5 108.6(3)
C3 C4 S1 112.2(2)
C5 C4 S1 139.1(3)
C6 C5 C4 108.5(3)
C6 C5 S2 112.1(2)
C4 C5 S2 139.4(3)
C5 C6 C7 113.2(3)
C5 C6 C9 108.4(3)
C7 C6 C9 138.3(3)
C8 C7 C6 112.3(3)
C8 C7 H7 123.8
C6 C7 H7 123.8
C7 C8 C19 127.1(3)
C7 C8 S2 111.0(2)
C19 C8 S2 122.0(2)
C10 C9 C3 126.2(3)
C10 C9 C6 128.2(3)
C3 C9 C6 105.6(3)
C9 C10 C12 122.8(3)
C9 C10 C11 121.6(3)
C12 C10 C11 115.5(3)
N1 C11 C10 178.5(4)
N2 C12 C10 177.7(4)
C14 C13 C18 114.7(3)
C14 C13 C1 124.0(4)
C18 C13 C1 121.3(3)
F1 C14 C15 118.4(4)
F1 C14 C13 119.0(3)
C15 C14 C13 122.6(4)
F2 C15 C16 119.6(4)
F2 C15 C14 119.8(5)
C16 C15 C14 120.6(4)
F3 C16 C17 120.2(5)
F3 C16 C15 120.8(4)
C17 C16 C15 119.0(4)
F4 C17 C16 120.5(4)
F4 C17 C18 119.6(4)
C16 C17 C18 119.8(4)
F5 C18 C17 117.1(4)
F5 C18 C13 119.6(3)
C17 C18 C13 123.2(4)
C24 C19 C20 113.0(3)
C24 C19 C8 123.4(3)
C20 C19 C8 123.5(3)
F6 C20 C21 116.1(3)
F6 C20 C19 119.8(3)
C21 C20 C19 124.1(3)
F7 C21 C22 119.6(3)
F7 C21 C20 120.3(3)
C22 C21 C20 120.0(3)
F8 C22 C21 120.7(3)
F8 C22 C23 120.6(3)
C21 C22 C23 118.8(3)
F9 C23 C22 120.3(3)
F9 C23 C24 119.5(4)
C22 C23 C24 120.2(3)
F10 C24 C23 117.1(3)
F10 C24 C19 119.0(3)
C23 C24 C19 123.8(3)
C4A S1A C1A 91.51(16)
C5A S2A C8A 91.28(16)
C2A C1A C13A 127.1(3)
C2A C1A S1A 111.3(2)
C13A C1A S1A 121.5(3)
C1A C2A C3A 112.2(3)
C1A C2A H2A 123.9
C3A C2A H2A 123.9
C4A C3A C2A 112.8(3)
C4A C3A C9A 108.5(3)
C2A C3A C9A 138.7(3)
C3A C4A C5A 108.7(3)
C3A C4A S1A 112.1(2)
C5A C4A S1A 139.2(3)
C6A C5A C4A 108.5(3)
C6A C5A S2A 112.7(2)
C4A C5A S2A 138.7(3)
C5A C6A C7A 112.6(3)
C5A C6A C9A 108.8(3)
C7A C6A C9A 138.5(3)
C8A C7A C6A 112.3(3)
C8A C7A H7A 123.8
C6A C7A H7A 123.8
C7A C8A C19A 127.7(3)
C7A C8A S2A 111.0(2)
C19A C8A S2A 121.3(2)
C10A C9A C6A 128.1(3)
C10A C9A C3A 126.5(3)
C6A C9A C3A 105.4(3)
C9A C10A C11A 120.7(3)
C9A C10A C12A 123.1(3)
C11A C10A C12A 116.2(3)
N1A C11A C10A 177.0(4)
N2A C12A C10A 179.3(5)
C14A C13A C18A 114.5(3)
C14A C13A C1A 123.6(3)
C18A C13A C1A 121.9(3)
F1A C14A C13A 119.6(3)
F1A C14A C15A 117.2(3)
C13A C14A C15A 123.2(4)
F2A C15A C16A 120.5(4)
F2A C15A C14A 119.9(4)
C16A C15A C14A 119.6(4)
F3A C16A C15A 120.5(4)
F3A C16A C17A 120.0(4)
C15A C16A C17A 119.5(4)
F4A C17A C16A 120.2(4)
F4A C17A C18A 120.2(4)
C16A C17A C18A 119.6(4)
F5A C18A C17A 116.5(4)
F5A C18A C13A 120.0(3)
C17A C18A C13A 123.5(4)
C24A C19A C20A 113.4(3)
C24A C19A C8A 123.4(3)
C20A C19A C8A 123.1(3)
F6A C20A C21A 116.9(3)
F6A C20A C19A 120.2(3)
C21A C20A C19A 122.9(4)
F7A C21A C22A 119.1(3)
F7A C21A C20A 119.9(4)
C22A C21A C20A 121.0(4)
F8A C22A C23A 120.2(4)
F8A C22A C21A 121.2(4)
C23A C22A C21A 118.6(3)
F9A C23A C22A 120.3(3)
F9A C23A C24A 120.3(4)
C22A C23A C24A 119.4(4)
F10A C24A C23A 116.3(3)
F10A C24A C19A 119.2(3)
C23A C24A C19A 124.6(4)

loop_
_geom_bond_atom_site_label_1
_geom_bond_atom_site_label_2
_geom_bond_distance
S1 C4 1.701(3)
S1 C1 1.750(4)
S2 C5 1.693(3)
S2 C8 1.748(3)
N1 C11 1.137(4)
N2 C12 1.138(4)
F1 C14 1.343(4)
F2 C15 1.342(4)
F3 C16 1.335(4)
F4 C17 1.340(5)
F5 C18 1.351(4)
F6 C20 1.345(4)
F7 C21 1.335(4)
F8 C22 1.331(4)
F9 C23 1.338(4)
F10 C24 1.343(4)
C1 C2 1.368(4)
C1 C13 1.464(4)
C2 C3 1.404(4)
C2 H2 0.9300
C3 C4 1.382(4)
C3 C9 1.462(4)
C4 C5 1.459(4)
C5 C6 1.383(4)
C6 C7 1.394(4)
C6 C9 1.476(4)
C7 C8 1.378(4)
C7 H7 0.9300
C8 C19 1.469(4)
C9 C10 1.352(4)
C10 C12 1.434(5)
C10 C11 1.440(5)
C13 C14 1.385(5)
C13 C18 1.386(5)
C14 C15 1.367(5)
C15 C16 1.363(6)
C16 C17 1.362(6)
C17 C18 1.369(5)
C19 C24 1.392(4)
C19 C20 1.399(4)
C20 C21 1.370(4)
C21 C22 1.365(5)
C22 C23 1.367(5)
C23 C24 1.375(5)
S1A C4A 1.698(3)
S1A C1A 1.742(3)
S2A C5A 1.687(3)
S2A C8A 1.753(3)
N1A C11A 1.132(5)
N2A C12A 1.136(4)
F1A C14A 1.347(4)
F2A C15A 1.338(4)
F3A C16A 1.339(4)
F4A C17A 1.337(4)
F5A C18A 1.345(4)
F6A C20A 1.346(4)
F7A C21A 1.322(4)
F8A C22A 1.332(4)
F9A C23A 1.336(4)
F10A C24A 1.352(4)
C1A C2A 1.374(4)
C1A C13A 1.468(4)
C2A C3A 1.410(4)
C2A H2A 0.9300
C3A C4A 1.381(4)
C3A C9A 1.474(4)
C4A C5A 1.457(4)
C5A C6A 1.381(4)
C6A C7A 1.406(4)
C6A C9A 1.467(4)
C7A C8A 1.373(4)
C7A H7A 0.9300
C8A C19A 1.474(4)
C9A C10A 1.353(4)
C10A C11A 1.435(5)
C10A C12A 1.438(5)
C13A C14A 1.378(5)
C13A C18A 1.386(5)
C14A C15A 1.383(5)
C15A C16A 1.361(5)
C16A C17A 1.365(5)
C17A C18A 1.370(5)
C19A C24A 1.384(4)
C19A C20A 1.388(5)
C20A C21A 1.371(5)
C21A C22A 1.362(5)
C22A C23A 1.360(5)
C23A C24A 1.374(5)

loop_
_geom_torsion_atom_site_label_1
_geom_torsion_atom_site_label_2
_geom_torsion_atom_site_label_3
_geom_torsion_atom_site_label_4
_geom_torsion
C4 S1 C1 C2 1.0(3)
C4 S1 C1 C13 -174.9(3)
C13 C1 C2 C3 174.7(3)
S1 C1 C2 C3 -0.9(4)
C1 C2 C3 C4 0.3(4)
C1 C2 C3 C9 -174.6(4)
C2 C3 C4 C5 -177.3(3)
C9 C3 C4 C5 -0.9(4)
C2 C3 C4 S1 0.4(4)
C9 C3 C4 S1 176.8(2)
C1 S1 C4 C3 -0.8(3)
C1 S1 C4 C5 175.9(4)
C3 C4 C5 C6 1.1(4)
S1 C4 C5 C6 -175.7(3)
C3 C4 C5 S2 179.9(3)
S1 C4 C5 S2 3.1(6)
C8 S2 C5 C6 -0.1(3)
C8 S2 C5 C4 -178.8(4)
C4 C5 C6 C7 179.0(3)
S2 C5 C6 C7 -0.1(4)
C4 C5 C6 C9 -0.8(4)
S2 C5 C6 C9 -180.0(2)
C5 C6 C7 C8 0.3(4)
C9 C6 C7 C8 -179.9(3)
C6 C7 C8 C19 178.7(3)
C6 C7 C8 S2 -0.4(3)
C5 S2 C8 C7 0.3(2)
C5 S2 C8 C19 -178.8(3)
C4 C3 C9 C10 -178.5(3)
C2 C3 C9 C10 -3.5(6)
C4 C3 C9 C6 0.4(3)
C2 C3 C9 C6 175.4(4)
C5 C6 C9 C10 179.2(3)
C7 C6 C9 C10 -0.6(6)
C5 C6 C9 C3 0.3(3)
C7 C6 C9 C3 -179.5(4)
C3 C9 C10 C12 175.0(3)
C6 C9 C10 C12 -3.6(5)
C3 C9 C10 C11 -1.8(5)
C6 C9 C10 C11 179.6(3)
C2 C1 C13 C14 151.0(4)
S1 C1 C13 C14 -33.8(5)
C2 C1 C13 C18 -30.5(6)
S1 C1 C13 C18 144.8(3)
C18 C13 C14 F1 178.5(3)
C1 C13 C14 F1 -2.9(6)
C18 C13 C14 C15 -0.5(6)
C1 C13 C14 C15 178.2(4)
F1 C14 C15 F2 1.5(6)
C13 C14 C15 F2 -179.5(4)
F1 C14 C15 C16 -178.7(4)
C13 C14 C15 C16 0.2(7)
F2 C15 C16 F3 0.2(7)
C14 C15 C16 F3 -179.6(4)
F2 C15 C16 C17 -179.7(4)
C14 C15 C16 C17 0.5(7)
F3 C16 C17 F4 -0.4(7)
C15 C16 C17 F4 179.5(4)
F3 C16 C17 C18 179.1(4)
C15 C16 C17 C18 -1.0(7)
F4 C17 C18 F5 1.7(6)
C16 C17 C18 F5 -177.7(4)
F4 C17 C18 C13 -179.7(4)
C16 C17 C18 C13 0.8(7)
C14 C13 C18 F5 178.4(4)
C1 C13 C18 F5 -0.2(6)
C14 C13 C18 C17 -0.1(6)
C1 C13 C18 C17 -178.7(4)
C7 C8 C19 C24 172.7(3)
S2 C8 C19 C24 -8.3(4)
C7 C8 C19 C20 -8.6(5)
S2 C8 C19 C20 170.4(3)
C24 C19 C20 F6 177.8(3)
C8 C19 C20 F6 -1.1(5)
C24 C19 C20 C21 0.3(5)
C8 C19 C20 C21 -178.5(3)
F6 C20 C21 F7 0.0(5)
C19 C20 C21 F7 177.5(3)
F6 C20 C21 C22 -178.7(3)
C19 C20 C21 C22 -1.1(6)
F7 C21 C22 F8 2.3(5)
C20 C21 C22 F8 -179.1(3)
F7 C21 C22 C23 -177.7(3)
C20 C21 C22 C23 0.9(6)
F8 C22 C23 F9 -0.1(6)
C21 C22 C23 F9 179.9(3)
F8 C22 C23 C24 180.0(3)
C21 C22 C23 C24 0.0(6)
F9 C23 C24 F10 -0.5(5)
C22 C23 C24 F10 179.4(3)
F9 C23 C24 C19 179.2(3)
C22 C23 C24 C19 -0.9(6)
C20 C19 C24 F10 -179.6(3)
C8 C19 C24 F10 -0.8(5)
C20 C19 C24 C23 0.7(5)
C8 C19 C24 C23 179.5(3)
C4A S1A C1A C2A -1.3(3)
C4A S1A C1A C13A 177.9(3)
C13A C1A C2A C3A -177.8(3)
S1A C1A C2A C3A 1.3(4)
C1A C2A C3A C4A -0.7(4)
C1A C2A C3A C9A -178.7(4)
C2A C3A C4A C5A -179.9(3)
C9A C3A C4A C5A -1.3(4)
C2A C3A C4A S1A -0.3(4)
C9A C3A C4A S1A 178.3(2)
C1A S1A C4A C3A 0.9(3)
C1A S1A C4A C5A -179.7(4)
C3A C4A C5A C6A 1.2(4)
S1A C4A C5A C6A -178.2(3)
C3A C4A C5A S2A -176.7(3)
S1A C4A C5A S2A 3.9(6)
C8A S2A C5A C6A 0.0(3)
C8A S2A C5A C4A 177.9(4)
C4A C5A C6A C7A -179.1(3)
S2A C5A C6A C7A -0.6(4)
C4A C5A C6A C9A -0.7(4)
S2A C5A C6A C9A 177.8(2)
C5A C6A C7A C8A 1.1(4)
C9A C6A C7A C8A -176.7(4)
C6A C7A C8A C19A 177.6(3)
C6A C7A C8A S2A -1.1(4)
C5A S2A C8A C7A 0.6(3)
C5A S2A C8A C19A -178.1(3)
C5A C6A C9A C10A 179.8(3)
C7A C6A C9A C10A -2.3(7)
C5A C6A C9A C3A -0.1(4)
C7A C6A C9A C3A 177.8(4)
C4A C3A C9A C10A -179.1(3)
C2A C3A C9A C10A -1.0(7)
C4A C3A C9A C6A 0.8(3)
C2A C3A C9A C6A 178.9(4)
C6A C9A C10A C11A 177.2(3)
C3A C9A C10A C11A -2.9(6)
C6A C9A C10A C12A -2.1(6)
C3A C9A C10A C12A 177.8(3)
C2A C1A C13A C14A -157.8(3)
S1A C1A C13A C14A 23.2(5)
C2A C1A C13A C18A 21.2(5)
S1A C1A C13A C18A -157.7(3)
C18A C13A C14A F1A 178.5(3)
C1A C13A C14A F1A -2.4(5)
C18A C13A C14A C15A -2.6(5)
C1A C13A C14A C15A 176.5(3)
F1A C14A C15A F2A 1.5(5)
C13A C14A C15A F2A -177.4(3)
F1A C14A C15A C16A -178.1(3)
C13A C14A C15A C16A 2.9(6)
F2A C15A C16A F3A -0.2(6)
C14A C15A C16A F3A 179.4(3)
F2A C15A C16A C17A 179.1(3)
C14A C15A C16A C17A -1.3(6)
F3A C16A C17A F4A -0.6(6)
C15A C16A C17A F4A -179.9(4)
F3A C16A C17A C18A 178.8(3)
C15A C16A C17A C18A -0.4(6)
F4A C17A C18A F5A -0.1(6)
C16A C17A C18A F5A -179.5(4)
F4A C17A C18A C13A -179.9(4)
C16A C17A C18A C13A 0.7(6)
C14A C13A C18A F5A -179.0(3)
C1A C13A C18A F5A 1.8(5)
C14A C13A C18A C17A 0.8(6)
C1A C13A C18A C17A -178.4(4)
C7A C8A C19A C24A 175.8(3)
S2A C8A C19A C24A -5.7(5)
C7A C8A C19A C20A -6.9(5)
S2A C8A C19A C20A 171.6(3)
C24A C19A C20A F6A 179.8(3)
C8A C19A C20A F6A 2.2(5)
C24A C19A C20A C21A -0.7(5)
C8A C19A C20A C21A -178.2(3)
F6A C20A C21A F7A -0.2(6)
C19A C20A C21A F7A -179.7(4)
F6A C20A C21A C22A 179.5(4)
C19A C20A C21A C22A 0.0(6)
F7A C21A C22A F8A -1.0(6)
C20A C21A C22A F8A 179.3(4)
F7A C21A C22A C23A 180.0(4)
C20A C21A C22A C23A 0.3(6)
F8A C22A C23A F9A -0.2(6)
C21A C22A C23A F9A 178.8(3)
F8A C22A C23A C24A -178.8(3)
C21A C22A C23A C24A 0.2(6)
F9A C23A C24A F10A 0.5(5)
C22A C23A C24A F10A 179.1(3)
F9A C23A C24A C19A -179.6(3)
C22A C23A C24A C19A -1.0(6)
C20A C19A C24A F10A -179.0(3)
C8A C19A C24A F10A -1.4(5)
C20A C19A C24A C23A 1.2(5)
C8A C19A C24A C23A 178.7(3)
